data_4106770
loop_
_publ_author_name
'Andrew E. Ashley'
'Thomas J. Herrington'
'Gregory G. Wildgoose'
'Hasna Zaher'
'Amber L. Thompson'
'Nicholas H. Rees'
'Tobias Kr\"amer'
'Dermot O'Hare'

_publ_contact_author
;
Dermot O'Hare
;
_publ_contact_author_email dermot.ohare@chem.ox.ac.uk
_publ_section_title
;
 Separating Electrophilicity and Lewis Acidity: The Synthesis,
 Characterization, and Electrochemistry of the Electron Deficient
 Tris(aryl)boranes B(C6F5)3-n(C6Cl5)n (n= 1-3)
;
_journal_name_full 'Journal of the American Chemical Society'
_journal_page_first 14727
_journal_page_last 14740
_journal_paper_doi 10.1021/ja205037t
_journal_volume 133
_journal_year 2011
_chemical_formula_moiety 'C18 B1 Cl15, C7 H8'
_chemical_formula_sum 'C25 H8 B Cl15'
_chemical_formula_weight 850.94
_space_group_IT_number 2
_symmetry_cell_setting triclinic
_symmetry_space_group_name_Hall '-P 1'
_symmetry_space_group_name_H-M 'P -1'
_atom_sites_solution_hydrogens geom
_atom_sites_solution_primary direct
_audit_creation_date 10-05-17
_audit_creation_method CRYSTALS_ver_14.06
_cell_angle_alpha 96.8119(7)
_cell_angle_beta 99.4211(8)
_cell_angle_gamma 90.0255(9)
_cell_formula_units_Z 2
_cell_length_a 8.9324(2)
_cell_length_b 13.3079(2)
_cell_length_c 13.4168(3)
_cell_measurement_reflns_used 6553
_cell_measurement_temperature 150
_cell_measurement_theta_max 27
_cell_measurement_theta_min 5
_cell_volume 1561.94(5)
_computing_cell_refinement 'DENZO/SCALEPACK (Otwinowski & Minor, 1997)'
_computing_data_collection 'COLLECT (Nonius, 2001).'
_computing_data_reduction 'DENZO/SCALEPACK (Otwinowski & Minor, 1997)'
_computing_molecular_graphics 'CAMERON (Watkin et al., 1996)'
_computing_publication_material 'CRYSTALS (Betteridge et al., 2003)'
_computing_structure_refinement 'CRYSTALS (Betteridge et al., 2003)'
_computing_structure_solution 'SIR92 (Altomare et al., 1994)'
_diffrn_ambient_temperature 150
_diffrn_measured_fraction_theta_full 0.990
_diffrn_measured_fraction_theta_max 0.984
_diffrn_measurement_device Area
_diffrn_measurement_device_type 'Nonius KappaCCD'
_diffrn_measurement_method \w
_diffrn_radiation_monochromator graphite
_diffrn_radiation_type 'Mo K\a'
_diffrn_radiation_wavelength 0.71073
_diffrn_reflns_av_R_equivalents 0.031
_diffrn_reflns_limit_h_max 11
_diffrn_reflns_limit_h_min -11
_diffrn_reflns_limit_k_max 16
_diffrn_reflns_limit_k_min -17
_diffrn_reflns_limit_l_max 17
_diffrn_reflns_limit_l_min -17
_diffrn_reflns_number 27296
_diffrn_reflns_theta_full 25.274
_diffrn_reflns_theta_max 27.472
_diffrn_reflns_theta_min 5.118
_diffrn_standards_number 0
_exptl_absorpt_coefficient_mu 1.341
_exptl_absorpt_correction_T_max 0.95
_exptl_absorpt_correction_T_min 0.78
_exptl_absorpt_correction_type multi-scan
_exptl_absorpt_process_details 'DENZO/SCALEPACK (Otwinowski & Minor, 1997)'
_exptl_crystal_colour clear_pale_colourless
_exptl_crystal_density_diffrn 1.809
_exptl_crystal_description plate
_exptl_crystal_F_000 836.000
_exptl_crystal_size_max 0.500
_exptl_crystal_size_mid 0.300
_exptl_crystal_size_min 0.040
_refine_diff_density_max 0.67
_refine_diff_density_min -0.67
_refine_ls_extinction_coef 64(4)
_refine_ls_extinction_method 'Larson (1970), Equation 22'
_refine_ls_goodness_of_fit_ref 0.9641
_refine_ls_hydrogen_treatment constr
_refine_ls_matrix_type full
_refine_ls_number_parameters 435
_refine_ls_number_reflns 7050
_refine_ls_number_restraints 256
_refine_ls_R_factor_all 0.0547
_refine_ls_R_factor_gt 0.0342
_refine_ls_shift/su_max 0.0039271
_refine_ls_shift/su_mean 0.0001460
_refine_ls_structure_factor_coef Fsqd
_refine_ls_weighting_details
;
 Method, part 1, Chebychev polynomial, (Watkin, 1994, Prince, 1982) 
 [weight] = 1.0/[A~0~*T~0~(x)+A~1~*T~1~(x) ... +A~n-1~]*T~n-1~(x)] 
 where A~i~ are the Chebychev coefficients listed below and x= Fcalc/Fmax 
 Method = Robust Weighting (Prince, 1982) 
 W = [weight] * [1-(deltaF/6*sigmaF)^2^]^2^ 
 A~i~ are: 
 16.7 24.0 11.6 2.99 
;
_refine_ls_weighting_scheme calc
_refine_ls_wR_factor_all 0.0944
_refine_ls_wR_factor_gt 0.0748
_refine_ls_wR_factor_ref 0.0944
_reflns_limit_h_max 11
_reflns_limit_h_min -11
_reflns_limit_k_max 17
_reflns_limit_k_min -17
_reflns_limit_l_max 17
_reflns_limit_l_min 0
_reflns_number_gt 5350
_reflns_number_total 7050
_reflns_threshold_expression I>2.0\s(I)
_oxford_diffrn_Wilson_B_factor 2.26
_oxford_diffrn_Wilson_scale 9.24
_oxford_refine_ls_r_factor_ref 0.0547
_oxford_refine_ls_scale 0.3311(3)
_oxford_reflns_number_all 7050
_oxford_reflns_threshold_expression_ref I>-3.0\s(I)
_oxford_structure_analysis_title 6259
_cod_data_source_file ja205037t_si_002_1.cif
_cod_data_source_block 6
_cod_original_sg_symbol_H-M 'P -1 '
_cod_original_formula_sum 'C25 H8 B1 Cl15'
_cod_database_code 4106770

loop_
_symmetry_equiv_pos_as_xyz
x,y,z
-x,-y,-z

loop_
_atom_site_label
_atom_site_type_symbol
_atom_site_fract_x
_atom_site_fract_y
_atom_site_fract_z
_atom_site_U_iso_or_equiv
_atom_site_occupancy
_atom_site_adp_type
_atom_site_refinement_flags_posn
_atom_site_refinement_flags_occupancy
_atom_site_disorder_assembly
_atom_site_disorder_group
B1 B 0.2192(3) 0.2264(2) 0.2991(2) 0.0180 1.0000 Uani . . . .
C1 C 0.2358(3) 0.1686(2) 0.1920(2) 0.0193 1.0000 Uani . . . .
C2 C 0.1952(3) 0.0659(2) 0.1663(2) 0.0199 1.0000 Uani . . . .
C3 C 0.2200(3) 0.0117(2) 0.0757(2) 0.0237 1.0000 Uani . . . .
C4 C 0.2891(3) 0.0598(2) 0.0080(2) 0.0253 1.0000 Uani . . . .
C5 C 0.3305(3) 0.1620(2) 0.0303(2) 0.0254 1.0000 Uani . . . .
C6 C 0.2998(3) 0.2153(2) 0.1208(2) 0.0221 1.0000 Uani . . . .
C7 C 0.2950(3) 0.1829(2) 0.4001(2) 0.0190 1.0000 Uani . . . .
C8 C 0.4518(3) 0.1674(2) 0.4232(2) 0.0192 1.0000 Uani . . . .
C9 C 0.5186(3) 0.1367(2) 0.5151(2) 0.0209 1.0000 Uani . . . .
C10 C 0.4292(3) 0.1199(2) 0.5879(2) 0.0227 1.0000 Uani . . . .
C11 C 0.2727(3) 0.1324(2) 0.5669(2) 0.0230 1.0000 Uani . . . .
C12 C 0.2082(3) 0.1625(2) 0.4738(2) 0.0208 1.0000 Uani . . . .
C13 C 0.1308(3) 0.3293(2) 0.3118(2) 0.0207 1.0000 Uani . . . .
C14 C 0.1976(3) 0.4154(2) 0.3732(2) 0.0223 1.0000 Uani . . . .
C15 C 0.1176(4) 0.5034(2) 0.3923(2) 0.0239 1.0000 Uani . . . .
C16 C -0.0345(4) 0.5068(2) 0.3485(2) 0.0258 1.0000 Uani . . . .
C17 C -0.1042(3) 0.4233(2) 0.2856(2) 0.0242 1.0000 Uani . . . .
C18 C -0.0215(3) 0.3362(2) 0.2679(2) 0.0228 1.0000 Uani . . . .
Cl1 Cl 0.10300(9) 0.00639(5) 0.24705(6) 0.0261 1.0000 Uani . . . .
Cl2 Cl 0.16704(11) -0.11394(6) 0.04783(6) 0.0376 1.0000 Uani . . . .
Cl3 Cl 0.32473(11) -0.00687(7) -0.10334(6) 0.0381 1.0000 Uani . . . .
Cl4 Cl 0.42089(12) 0.22036(7) -0.05084(7) 0.0434 1.0000 Uani . . . .
Cl5 Cl 0.34795(9) 0.34273(6) 0.14646(6) 0.0304 1.0000 Uani . . . .
Cl6 Cl 0.56691(8) 0.19344(6) 0.33695(5) 0.0252 1.0000 Uani . . . .
Cl7 Cl 0.71157(8) 0.12063(6) 0.54128(6) 0.0272 1.0000 Uani . . . .
Cl8 Cl 0.51094(10) 0.08411(7) 0.70267(6) 0.0329 1.0000 Uani . . . .
Cl9 Cl 0.16136(10) 0.10850(7) 0.65479(6) 0.0345 1.0000 Uani . . . .
Cl10 Cl 0.01336(8) 0.17135(6) 0.44609(6) 0.0271 1.0000 Uani . . . .
Cl11 Cl 0.38836(8) 0.41442(6) 0.42300(6) 0.0306 1.0000 Uani . . . .
Cl12 Cl 0.20388(10) 0.60552(6) 0.47152(6) 0.0318 1.0000 Uani . . . .
Cl13 Cl -0.13699(10) 0.61371(6) 0.37225(7) 0.0372 1.0000 Uani . . . .
Cl14 Cl -0.29317(9) 0.42563(7) 0.23455(7) 0.0387 1.0000 Uani . . . .
Cl15 Cl -0.11253(9) 0.23200(6) 0.19414(6) 0.0309 1.0000 Uani . . . .
C19 C -0.0581(7) 0.6765(6) 0.1043(4) 0.0608 0.685(7) Uani D P 1 1
C20 C 0.1049(5) 0.6487(4) 0.1232(3) 0.0469 0.685(7) Uani D P 1 1
C21 C 0.1931(6) 0.6705(8) 0.2191(4) 0.0449 0.685(7) Uani D P 1 1
C22 C 0.3418(6) 0.6464(5) 0.2328(3) 0.0567 0.685(7) Uani D P 1 1
C23 C 0.4126(5) 0.6034(5) 0.1564(4) 0.0595 0.685(7) Uani D P 1 1
C24 C 0.3272(6) 0.5841(6) 0.0632(4) 0.0582 0.685(7) Uani D P 1 1
C25 C 0.1778(6) 0.6055(6) 0.0435(3) 0.0519 0.685(7) Uani D P 1 1
C26 C 0.4326(12) 0.6372(11) 0.2487(9) 0.0569 0.315(7) Uani D P 1 2
C27 C 0.2840(10) 0.6415(8) 0.1796(6) 0.0530 0.315(7) Uani D P 1 2
C28 C 0.2644(12) 0.5978(13) 0.0781(8) 0.0580 0.315(7) Uani D P 1 2
C29 C 0.1261(14) 0.5987(16) 0.0192(7) 0.0591 0.315(7) Uani D P 1 2
C30 C 0.0035(11) 0.6405(11) 0.0532(8) 0.0576 0.315(7) Uani D P 1 2
C31 C 0.0232(10) 0.6826(10) 0.1515(8) 0.0540 0.315(7) Uani D P 1 2
C32 C 0.1574(14) 0.6836(18) 0.2154(8) 0.0491 0.315(7) Uani D P 1 2
H211 H 0.1502 0.7015 0.2736 0.0543 0.685(7) Uiso R P 1 1
H221 H 0.3991 0.6589 0.2985 0.0679 0.685(7) Uiso R P 1 1
H231 H 0.5152 0.5874 0.1679 0.0710 0.685(7) Uiso R P 1 1
H241 H 0.3734 0.5549 0.0096 0.0703 0.685(7) Uiso R P 1 1
H251 H 0.1222 0.5917 -0.0216 0.0623 0.685(7) Uiso R P 1 1
H281 H 0.3459 0.5685 0.0512 0.0700 0.315(7) Uiso R P 1 2
H291 H 0.1147 0.5699 -0.0483 0.0711 0.315(7) Uiso R P 1 2
H301 H -0.0905 0.6390 0.0114 0.0691 0.315(7) Uiso R P 1 2
H311 H -0.0595 0.7128 0.1762 0.0649 0.315(7) Uiso R P 1 2
H321 H 0.1641 0.7112 0.2833 0.0591 0.315(7) Uiso R P 1 2
H192 H -0.0952 0.6704 0.0325 0.0912 0.685(7) Uiso R P 1 1
H191 H -0.0676 0.7452 0.1340 0.0911 0.685(7) Uiso R P 1 1
H193 H -0.1161 0.6327 0.1357 0.0912 0.685(7) Uiso R P 1 1
H261 H 0.4408 0.5733 0.2752 0.0850 0.315(7) Uiso R P 1 2
H263 H 0.4392 0.6900 0.3044 0.0850 0.315(7) Uiso R P 1 2
H262 H 0.5146 0.6449 0.2121 0.0850 0.315(7) Uiso R P 1 2

loop_
_atom_site_aniso_label
_atom_site_aniso_U_11
_atom_site_aniso_U_22
_atom_site_aniso_U_33
_atom_site_aniso_U_23
_atom_site_aniso_U_13
_atom_site_aniso_U_12
B1 0.0130(13) 0.0168(14) 0.0234(15) -0.0007(11) 0.0030(11) -0.0054(11)
C1 0.0181(13) 0.0216(13) 0.0179(13) 0.0017(10) 0.0022(10) -0.0003(10)
C2 0.0195(13) 0.0218(13) 0.0183(13) 0.0019(10) 0.0026(10) 0.0012(10)
C3 0.0266(15) 0.0215(14) 0.0220(14) -0.0008(11) 0.0031(11) -0.0010(11)
C4 0.0257(15) 0.0325(16) 0.0171(13) 0.0006(12) 0.0031(11) 0.0005(12)
C5 0.0255(15) 0.0288(15) 0.0237(14) 0.0051(12) 0.0082(12) -0.0013(12)
C6 0.0195(13) 0.0238(14) 0.0221(14) 0.0015(11) 0.0012(11) -0.0024(11)
C7 0.0195(13) 0.0185(13) 0.0194(13) -0.0004(10) 0.0063(10) -0.0018(10)
C8 0.0191(13) 0.0203(13) 0.0193(13) 0.0020(10) 0.0065(10) -0.0006(10)
C9 0.0185(13) 0.0196(13) 0.0251(14) 0.0020(11) 0.0059(11) -0.0001(10)
C10 0.0253(15) 0.0236(14) 0.0199(13) 0.0026(11) 0.0063(11) -0.0012(11)
C11 0.0251(14) 0.0219(14) 0.0233(14) -0.0005(11) 0.0105(11) -0.0038(11)
C12 0.0189(13) 0.0193(13) 0.0242(14) -0.0026(11) 0.0071(11) -0.0016(10)
C13 0.0177(13) 0.0226(14) 0.0215(13) 0.0001(11) 0.0036(10) -0.0006(11)
C14 0.0220(14) 0.0228(14) 0.0204(13) 0.0003(11) 0.0005(11) -0.0014(11)
C15 0.0289(15) 0.0179(13) 0.0238(14) -0.0026(11) 0.0046(12) -0.0019(11)
C16 0.0303(16) 0.0213(14) 0.0257(15) 0.0017(11) 0.0051(12) 0.0043(12)
C17 0.0220(14) 0.0266(15) 0.0233(14) 0.0031(11) 0.0015(11) 0.0037(11)
C18 0.0215(14) 0.0232(14) 0.0215(14) -0.0017(11) 0.0002(11) -0.0023(11)
Cl1 0.0310(4) 0.0233(3) 0.0254(3) 0.0014(3) 0.0097(3) -0.0071(3)
Cl2 0.0578(6) 0.0230(4) 0.0319(4) -0.0065(3) 0.0140(4) -0.0084(3)
Cl3 0.0510(5) 0.0411(5) 0.0229(4) -0.0051(3) 0.0150(4) -0.0016(4)
Cl4 0.0589(6) 0.0447(5) 0.0330(4) 0.0080(4) 0.0243(4) -0.0101(4)
Cl5 0.0365(4) 0.0239(4) 0.0314(4) 0.0036(3) 0.0071(3) -0.0099(3)
Cl6 0.0198(3) 0.0346(4) 0.0241(3) 0.0075(3) 0.0091(3) -0.0006(3)
Cl7 0.0190(3) 0.0342(4) 0.0294(4) 0.0080(3) 0.0038(3) 0.0015(3)
Cl8 0.0356(4) 0.0420(4) 0.0236(4) 0.0125(3) 0.0062(3) 0.0027(3)
Cl9 0.0337(4) 0.0448(5) 0.0309(4) 0.0098(3) 0.0189(3) -0.0016(3)
Cl10 0.0170(3) 0.0334(4) 0.0315(4) -0.0001(3) 0.0088(3) -0.0020(3)
Cl11 0.0208(3) 0.0249(4) 0.0407(4) -0.0049(3) -0.0040(3) -0.0031(3)
Cl12 0.0373(4) 0.0207(3) 0.0338(4) -0.0066(3) 0.0021(3) -0.0031(3)
Cl13 0.0378(4) 0.0269(4) 0.0457(5) -0.0011(3) 0.0068(4) 0.0111(3)
Cl14 0.0220(4) 0.0412(5) 0.0481(5) -0.0002(4) -0.0042(3) 0.0071(3)
Cl15 0.0229(3) 0.0290(4) 0.0348(4) -0.0088(3) -0.0042(3) -0.0026(3)
C19 0.061(4) 0.066(4) 0.055(4) 0.012(3) 0.005(3) 0.004(3)
C20 0.054(3) 0.041(3) 0.048(3) 0.015(2) 0.007(2) -0.003(2)
C21 0.046(3) 0.048(4) 0.042(3) 0.011(3) 0.008(2) -0.005(3)
C22 0.049(3) 0.052(3) 0.071(4) 0.027(3) 0.003(3) -0.005(3)
C23 0.050(3) 0.045(3) 0.090(4) 0.033(3) 0.013(3) 0.003(2)
C24 0.060(3) 0.044(3) 0.078(4) 0.022(3) 0.022(3) 0.004(3)
C25 0.060(4) 0.047(3) 0.050(3) 0.015(3) 0.006(3) -0.004(3)
C26 0.053(6) 0.049(6) 0.071(7) 0.019(5) 0.006(5) 0.012(6)
C27 0.058(6) 0.044(5) 0.057(5) 0.016(4) 0.003(4) 0.004(4)
C28 0.068(7) 0.049(5) 0.059(5) 0.013(5) 0.012(5) -0.001(5)
C29 0.076(7) 0.050(6) 0.051(6) 0.009(5) 0.006(5) -0.010(5)
C30 0.071(6) 0.049(5) 0.050(5) 0.011(4) -0.004(5) -0.009(5)
C31 0.064(6) 0.050(5) 0.046(5) 0.016(4) -0.002(5) -0.003(5)
C32 0.059(6) 0.044(6) 0.044(5) 0.015(5) 0.002(4) 0.005(5)

loop_
_atom_type_symbol
_atom_type_scat_dispersion_real
_atom_type_scat_dispersion_imag
_atom_type_scat_Cromer_Mann_a1
_atom_type_scat_Cromer_Mann_b1
_atom_type_scat_Cromer_Mann_a2
_atom_type_scat_Cromer_Mann_b2
_atom_type_scat_Cromer_Mann_a3
_atom_type_scat_Cromer_Mann_b3
_atom_type_scat_Cromer_Mann_a4
_atom_type_scat_Cromer_Mann_b4
_atom_type_scat_Cromer_Mann_c
_atom_type_scat_source
B 0.0013 0.0007 2.0545 23.2185 1.3326 1.0210 1.0979 60.3498 0.7068 0.1403 -0.1932 'International Tables Vol C 4.2.6.8 and 6.1.1.4'
C 0.0033 0.0016 2.3100 20.8439 1.0200 10.2075 1.5886 0.5687 0.8650 51.6512 0.2156 'International Tables Vol C 4.2.6.8 and 6.1.1.4'
Cl 0.1484 0.1585 11.4604 0.0104 7.1964 1.1662 6.2556 18.5194 1.6455 47.7784 -9.5574 'International Tables Vol C 4.2.6.8 and 6.1.1.4'
H 0.0000 0.0000 0.4930 10.5109 0.3229 26.1257 0.1402 3.1424 0.0408 57.7998 0.0030 'International Tables Vol C 4.2.6.8 and 6.1.1.4'

loop_
_geom_angle_atom_site_label_1
_geom_angle_atom_site_label_2
_geom_angle_atom_site_label_3
_geom_angle
_geom_angle_publ_flag
C1 B1 C7 120.0(2) yes
C1 B1 C13 122.8(3) yes
C7 B1 C13 117.2(2) yes
B1 C1 C2 121.4(2) yes
B1 C1 C6 121.7(3) yes
C2 C1 C6 116.7(3) yes
C1 C2 C3 122.3(3) yes
C1 C2 Cl1 118.8(2) yes
C3 C2 Cl1 118.8(2) yes
C2 C3 C4 119.5(3) yes
C2 C3 Cl2 120.3(2) yes
C4 C3 Cl2 120.2(2) yes
C3 C4 C5 120.1(3) yes
C3 C4 Cl3 120.2(2) yes
C5 C4 Cl3 119.7(2) yes
C4 C5 C6 119.0(3) yes
C4 C5 Cl4 120.3(2) yes
C6 C5 Cl4 120.7(2) yes
C5 C6 C1 122.3(3) yes
C5 C6 Cl5 118.6(2) yes
C1 C6 Cl5 119.1(2) yes
B1 C7 C8 122.5(2) yes
B1 C7 C12 121.0(2) yes
C8 C7 C12 116.5(3) yes
C7 C8 C9 122.1(3) yes
C7 C8 Cl6 119.1(2) yes
C9 C8 Cl6 118.8(2) yes
C8 C9 C10 119.9(3) yes
C8 C9 Cl7 120.6(2) yes
C10 C9 Cl7 119.5(2) yes
C9 C10 C11 119.7(3) yes
C9 C10 Cl8 120.3(2) yes
C11 C10 Cl8 120.0(2) yes
C10 C11 C12 119.3(3) yes
C10 C11 Cl9 119.9(2) yes
C12 C11 Cl9 120.8(2) yes
C7 C12 C11 122.6(3) yes
C7 C12 Cl10 118.6(2) yes
C11 C12 Cl10 118.8(2) yes
B1 C13 C14 121.8(3) yes
B1 C13 C18 121.4(2) yes
C14 C13 C18 116.6(3) yes
C13 C14 C15 122.6(3) yes
C13 C14 Cl11 118.9(2) yes
C15 C14 Cl11 118.5(2) yes
C14 C15 C16 119.1(3) yes
C14 C15 Cl12 120.5(2) yes
C16 C15 Cl12 120.4(2) yes
C15 C16 C17 120.0(3) yes
C15 C16 Cl13 120.2(2) yes
C17 C16 Cl13 119.8(2) yes
C16 C17 C18 119.7(3) yes
C16 C17 Cl14 120.2(2) yes
C18 C17 Cl14 120.0(2) yes
C13 C18 C17 122.0(3) yes
C13 C18 Cl15 119.2(2) yes
C17 C18 Cl15 118.8(2) yes
C20 C19 H192 110.2 no
C20 C19 H191 108.8 no
H192 C19 H191 109.8 no
C20 C19 H193 109.4 no
H192 C19 H193 109.6 no
H191 C19 H193 109.0 no
C19 C20 C21 121.19(6) yes
C19 C20 C25 121.23(6) yes
C21 C20 C25 117.46(6) yes
C20 C21 C22 119.53(6) yes
C20 C21 H211 120.3 no
C22 C21 H211 120.1 no
C21 C22 C23 123.31(6) yes
C21 C22 H221 118.7 no
C23 C22 H221 118.0 no
C22 C23 C24 116.89(6) yes
C22 C23 H231 121.6 no
C24 C23 H231 121.5 no
C23 C24 C25 123.28(6) yes
C23 C24 H241 118.4 no
C25 C24 H241 118.3 no
C20 C25 C24 119.49(6) yes
C20 C25 H251 119.3 no
C24 C25 H251 121.2 no
C27 C26 H261 109.7 no
C27 C26 H263 109.9 no
H261 C26 H263 108.7 no
C27 C26 H262 110.1 no
H261 C26 H262 109.0 no
H263 C26 H262 109.4 no
C26 C27 C28 121.21(7) yes
C26 C27 C32 121.20(7) yes
C28 C27 C32 117.46(6) yes
C27 C28 C29 119.51(6) yes
C27 C28 H281 120.2 no
C29 C28 H281 120.3 no
C28 C29 C30 123.30(6) yes
C28 C29 H291 118.7 no
C30 C29 H291 118.0 no
C29 C30 C31 116.90(6) yes
C29 C30 H301 121.4 no
C31 C30 H301 121.7 no
C30 C31 C32 123.30(6) yes
C30 C31 H311 118.3 no
C32 C31 H311 118.4 no
C27 C32 C31 119.52(6) yes
C27 C32 H321 120.4 no
C31 C32 H321 120.0 no

loop_
_geom_bond_atom_site_label_1
_geom_bond_atom_site_label_2
_geom_bond_distance
_geom_bond_publ_flag
B1 C1 1.576(4) yes
B1 C7 1.587(4) yes
B1 C13 1.586(4) yes
C1 C2 1.402(4) yes
C1 C6 1.395(4) yes
C2 C3 1.388(4) yes
C2 Cl1 1.725(3) yes
C3 C4 1.392(4) yes
C3 Cl2 1.718(3) yes
C4 C5 1.395(4) yes
C4 Cl3 1.720(3) yes
C5 C6 1.399(4) yes
C5 Cl4 1.711(3) yes
C6 Cl5 1.729(3) yes
C7 C8 1.405(4) yes
C7 C12 1.402(4) yes
C8 C9 1.387(4) yes
C8 Cl6 1.732(3) yes
C9 C10 1.396(4) yes
C9 Cl7 1.720(3) yes
C10 C11 1.394(4) yes
C10 Cl8 1.714(3) yes
C11 C12 1.391(4) yes
C11 Cl9 1.718(3) yes
C12 Cl10 1.726(3) yes
C13 C14 1.400(4) yes
C13 C18 1.399(4) yes
C14 C15 1.393(4) yes
C14 Cl11 1.726(3) yes
C15 C16 1.392(4) yes
C15 Cl12 1.720(3) yes
C16 C17 1.392(4) yes
C16 Cl13 1.718(3) yes
C17 C18 1.392(4) yes
C17 Cl14 1.717(3) yes
C18 Cl15 1.725(3) yes
C19 C20 1.491(5) yes
C19 H192 0.960 no
C19 H191 0.962 no
C19 H193 0.956 no
C20 C21 1.392(5) yes
C20 C25 1.408(5) yes
C21 C22 1.355(5) yes
C21 H211 0.934 no
C22 C23 1.361(5) yes
C22 H221 0.940 no
C23 C24 1.350(5) yes
C23 H231 0.933 no
C24 C25 1.354(5) yes
C24 H241 0.933 no
C25 H251 0.930 no
C26 C27 1.495(7) yes
C26 H261 0.957 no
C26 H263 0.958 no
C26 H262 0.957 no
C27 C28 1.399(5) yes
C27 C32 1.393(5) yes
C28 C29 1.354(6) yes
C28 H281 0.930 no
C29 C30 1.349(6) yes
C29 H291 0.930 no
C30 C31 1.355(5) yes
C30 H301 0.930 no
C31 C32 1.353(6) yes
C31 H311 0.930 no
C32 H321 0.932 no
